data_7709871
loop_
_publ_author_name
'Esarte Palomero, Orhi'
'Jones, Richard A.'

_publ_section_title
;
 Ferrocene Tethered Boramidinate Frustrated Lewis Pairs: Stepwise Capture
 of CO2 and CO
;
_journal_name_full 'Dalton Transactions'
_journal_paper_doi 10.1039/D2DT00691J
_journal_year 2022
_chemical_formula_moiety 'C46 H28 B2 F20 Fe N4 O2'
_chemical_formula_sum 'C46 H28 B2 F20 Fe N4 O2'
_chemical_formula_weight 1126.19
_space_group_crystal_system monoclinic
_space_group_IT_number 15
_space_group_name_Hall '-C 2yc'
_space_group_name_H-M_alt 'C 1 2/c 1'
_atom_sites_solution_hydrogens difmap
_atom_sites_solution_primary dual
_audit_creation_date 2019-08-06
_audit_creation_method
;
Olex2 1.2
(compiled 2018.05.29 svn.r3508 for OlexSys, GUI svn.r5506)
;
_audit_update_record
;
2019-11-30 deposited with the CCDC.	2022-03-18 downloaded from the CCDC.
;
_cell_angle_alpha 90
_cell_angle_beta 91.9720(10)
_cell_angle_gamma 90
_cell_formula_units_Z 4
_cell_length_a 30.9212(3)
_cell_length_b 10.11460(10)
_cell_length_c 14.4015(2)
_cell_measurement_reflns_used 7939
_cell_measurement_temperature 99.9(3)
_cell_measurement_theta_max 75.5860
_cell_measurement_theta_min 4.5880
_cell_volume 4501.48(9)
_computing_cell_refinement 'CrysAlisPro 1.171.39.46 (Rigaku OD, 2018)'
_computing_data_collection 'CrysAlisPro 1.171.39.46 (Rigaku OD, 2018)'
_computing_data_reduction 'CrysAlisPro 1.171.39.46 (Rigaku OD, 2018)'
_computing_molecular_graphics 'Olex2 (Dolomanov et al., 2009)'
_computing_publication_material 'Olex2 (Dolomanov et al., 2009)'
_computing_structure_refinement 'ShelXL (Sheldrick, 2015)'
_computing_structure_solution 'ShelXT (Sheldrick, 2015)'
_diffrn_ambient_environment N~2~
_diffrn_ambient_temperature 99.9(3)
_diffrn_detector 'CCD plate'
_diffrn_detector_area_resol_mean 5.2940
_diffrn_detector_type AtlasS2
_diffrn_measured_fraction_theta_full 0.998
_diffrn_measured_fraction_theta_max 0.984
_diffrn_measurement_details
;
List of Runs (angles in degrees, time in seconds):

  # Type    Start    End  Width  t~exp~   \w     \q     \k     \f   Frames
#--------------------------------------------------------------------------
  1  \w   -120.00  -1.00   1.00   15.00    --  -41.34 -19.00-150.00  119
  2  \w    -42.00  28.00   1.00   15.00    --  -41.34  38.00  30.00   70
  3  \w     37.00  93.00   1.00   15.00    --   41.34-125.00 -60.00   56
  4  \w     85.00 135.00   1.00   45.00    --  112.00  30.00  60.00   50
  5  \w     50.00 119.00   1.00   45.00    --  112.00 -61.00 -30.00   69
  6  \w     96.00 132.00   1.00   45.00    --  112.00  30.00 150.00   36
  7  \w    141.00 167.00   1.00   45.00    --  112.00 111.00   0.00   26
  8  \w     29.00 106.00   1.00   45.00    --  112.00 -94.00 -90.00   77
  9  \w    104.00 178.00   1.00   45.00    --  112.00 111.00 -30.00   74
 10  \w     32.00  84.00   1.00   45.00    --  112.00 -94.00 -30.00   52
 11  \w    149.00 177.00   1.00   45.00    --  112.00  30.00  30.00   28
 12  \w    136.00 174.00   1.00   45.00    --  112.00 111.00  60.00   38
 13  \w     41.00  67.00   1.00   45.00    --  112.00 -94.00-150.00   26
 14  \w     78.00 104.00   1.00   45.00    --  112.00 -94.00-150.00   26
 15  \w     89.00 116.00   1.00   45.00    --  112.00  30.00  30.00   27
 16  \w    142.00 177.00   1.00   45.00    --  112.00  30.00  60.00   35
 17  \w     33.00  79.00   1.00   45.00    --  112.00 -94.00   0.00   46
 18  \w     78.00 107.00   1.00   45.00    --  112.00 -94.00 -60.00   29
 19  \w     39.00 116.00   1.00   45.00    --  112.00 -45.00  30.00   77
 20  \w     68.00  94.00   1.00   45.00    --  112.00-111.00-180.00   26
 21  \w     29.00  30.00   1.00   45.00    --  112.00 -94.00 -60.00    1
;
_diffrn_measurement_device 'four-circle diffractometer'
_diffrn_measurement_device_type 'SuperNova, Dual, Cu at home/near, AtlasS2'
_diffrn_measurement_method '\w scans'
_diffrn_orient_matrix_type 'CrysAlisPro convention (1999,Acta A55,543-557)'
_diffrn_orient_matrix_UB_11 -0.0016301000
_diffrn_orient_matrix_UB_12 -0.0441247000
_diffrn_orient_matrix_UB_13 -0.1024366000
_diffrn_orient_matrix_UB_21 -0.0142704000
_diffrn_orient_matrix_UB_22 0.1400567000
_diffrn_orient_matrix_UB_23 -0.0298384000
_diffrn_orient_matrix_UB_31 0.0477437000
_diffrn_orient_matrix_UB_32 0.0403734000
_diffrn_orient_matrix_UB_33 -0.0085563000
_diffrn_radiation_monochromator mirror
_diffrn_radiation_probe x-ray
_diffrn_radiation_type CuK\a
_diffrn_radiation_wavelength 1.54184
_diffrn_reflns_av_R_equivalents 0.0253
_diffrn_reflns_av_unetI/netI 0.0234
_diffrn_reflns_Laue_measured_fraction_full 0.998
_diffrn_reflns_Laue_measured_fraction_max 0.984
_diffrn_reflns_limit_h_max 38
_diffrn_reflns_limit_h_min -23
_diffrn_reflns_limit_k_max 12
_diffrn_reflns_limit_k_min -12
_diffrn_reflns_limit_l_max 18
_diffrn_reflns_limit_l_min -16
_diffrn_reflns_number 12442
_diffrn_reflns_point_group_measured_fraction_full 0.998
_diffrn_reflns_point_group_measured_fraction_max 0.984
_diffrn_reflns_theta_full 67.684
_diffrn_reflns_theta_max 75.801
_diffrn_reflns_theta_min 2.860
_diffrn_source 'micro-focus sealed X-ray tube'
_diffrn_source_type 'SuperNova (Cu) X-ray Source'
_exptl_absorpt_coefficient_mu 3.865
_exptl_absorpt_correction_T_max 1.00000
_exptl_absorpt_correction_T_min 0.63566
_exptl_absorpt_correction_type multi-scan
_exptl_absorpt_process_details
;
CrysAlisPro 1.171.39.46 (Rigaku Oxford Diffraction, 2018)
Empirical absorption correction using spherical harmonics,
 implemented in SCALE3 ABSPACK scaling algorithm.
;
_exptl_crystal_colour orange
_exptl_crystal_colour_primary orange
_exptl_crystal_density_diffrn 1.662
_exptl_crystal_description needle
_exptl_crystal_F_000 2256
_exptl_crystal_recrystallization_method 'Layering hexanes over dichloromethane solution of the compound'
_exptl_crystal_size_max 0.374
_exptl_crystal_size_mid 0.064
_exptl_crystal_size_min 0.058
_refine_diff_density_max 0.571
_refine_diff_density_min -0.339
_refine_diff_density_rms 0.077
_refine_ls_extinction_method none
_refine_ls_goodness_of_fit_ref 1.051
_refine_ls_hydrogen_treatment refall
_refine_ls_matrix_type full
_refine_ls_number_parameters 395
_refine_ls_number_reflns 4613
_refine_ls_number_restraints 0
_refine_ls_restrained_S_all 1.051
_refine_ls_R_factor_all 0.0393
_refine_ls_R_factor_gt 0.0390
_refine_ls_shift/su_max 0.001
_refine_ls_shift/su_mean 0.000
_refine_ls_structure_factor_coef Fsqd
_refine_ls_weighting_details 'w=1/[\s^2^(Fo^2^)+(0.0829P)^2^+1.9081P] where P=(Fo^2^+2Fc^2^)/3'
_refine_ls_weighting_scheme calc
_refine_ls_wR_factor_gt 0.1089
_refine_ls_wR_factor_ref 0.1094
_reflns_Friedel_coverage 0.000
_reflns_number_gt 4553
_reflns_number_total 4613
_reflns_threshold_expression 'I > 2\s(I)'
_cod_data_source_file d2dt00691j2.cif
_cod_data_source_block tbupierscoabsz3
_cod_database_code 7709871
_shelx_shelxl_version_number 2017/1
_chemical_oxdiff_formula C46H28F20B2Fe1N4O2
_shelx_space_group_comment
;
The symmetry employed for this shelxl refinement is uniquely defined
by the following loop, which should always be used as a source of
symmetry information in preference to the above space-group names.
They are only intended as comments.
;
_reflns_odcompleteness_completeness 99.47
_reflns_odcompleteness_iscentric 1
_reflns_odcompleteness_theta 74.33
_olex2_refinement_description
;
;
_olex2_exptl_crystal_mounting_method 'Coated in paratone oil and mounted on a nylon loop'
_olex2_submission_special_instructions 'No special instructions were received'
_oxdiff_exptl_absorpt_empirical_details
;
Empirical correction (ABSPACK) includes:
- Absorption correction using spherical harmonics
- Frame scaling
- Detector area scaling
;
_oxdiff_exptl_absorpt_empirical_full_max 1.895
_oxdiff_exptl_absorpt_empirical_full_min 0.484

loop_
_space_group_symop_operation_xyz
'x, y, z'
'-x, y, -z+1/2'
'x+1/2, y+1/2, z'
'-x+1/2, y+1/2, -z+1/2'
'-x, -y, -z'
'x, -y, z-1/2'
'-x+1/2, -y+1/2, -z'
'x+1/2, -y+1/2, z-1/2'

loop_
_atom_site_label
_atom_site_type_symbol
_atom_site_fract_x
_atom_site_fract_y
_atom_site_fract_z
_atom_site_U_iso_or_equiv
_atom_site_adp_type
_atom_site_occupancy
_atom_site_site_symmetry_order
_atom_site_calc_flag
_atom_site_refinement_flags_posn
_atom_site_refinement_flags_adp
_atom_site_refinement_flags_occupancy
_atom_site_disorder_assembly
_atom_site_disorder_group
Fe1 Fe 0.500000 0.48753(3) 0.750000 0.01106(11) Uani 1 2 d S T P . .
F5 F 0.65655(3) 0.94422(10) 0.68565(7) 0.0202(2) Uani 1 1 d . . . . .
F6 F 0.55809(3) 0.92382(10) 0.68807(7) 0.0218(2) Uani 1 1 d . . . . .
F1 F 0.59502(3) 0.59034(10) 0.50954(6) 0.0200(2) Uani 1 1 d . . . . .
F2 F 0.61344(3) 0.71555(11) 0.35511(7) 0.0240(2) Uani 1 1 d . . . . .
F4 F 0.67934(3) 1.06030(10) 0.52773(7) 0.0237(2) Uani 1 1 d . . . . .
F3 F 0.65691(3) 0.94987(11) 0.36080(7) 0.0232(2) Uani 1 1 d . . . . .
F10 F 0.62915(3) 0.63532(11) 0.90221(7) 0.0248(2) Uani 1 1 d . . . . .
F7 F 0.52941(4) 1.06617(12) 0.82941(8) 0.0299(3) Uani 1 1 d . . . . .
F9 F 0.59946(4) 0.77808(14) 1.04257(7) 0.0325(3) Uani 1 1 d . . . . .
F8 F 0.54848(4) 0.99375(13) 1.00752(9) 0.0344(3) Uani 1 1 d . . . . .
O1 O 0.69875(4) 0.69855(12) 0.76251(9) 0.0213(3) Uani 1 1 d . . . . .
N2 N 0.59696(4) 0.54640(13) 0.69441(9) 0.0128(3) Uani 1 1 d . . . . .
N1 N 0.66777(5) 0.49897(13) 0.71783(11) 0.0153(3) Uani 1 1 d . . . . .
C11 C 0.65784(5) 0.94564(16) 0.52482(11) 0.0168(3) Uani 1 1 d . . . . .
C19 C 0.55352(5) 0.51152(15) 0.67039(11) 0.0132(3) Uani 1 1 d . . . . .
C22 C 0.48340(5) 0.52686(17) 0.61333(11) 0.0157(3) Uani 1 1 d . . . . .
C13 C 0.59578(5) 0.77373(16) 0.78796(10) 0.0150(3) Uani 1 1 d . . . . .
C7 C 0.62404(5) 0.76179(15) 0.60701(10) 0.0139(3) Uani 1 1 d . . . . .
C12 C 0.64590(5) 0.88286(16) 0.60527(11) 0.0157(3) Uani 1 1 d . . . . .
C9 C 0.62479(5) 0.77095(17) 0.43723(11) 0.0166(3) Uani 1 1 d . . . . .
C14 C 0.56930(5) 0.88330(17) 0.77464(11) 0.0165(3) Uani 1 1 d . . . . .
C1 C 0.62726(5) 0.45703(16) 0.69731(10) 0.0138(3) Uani 1 1 d . . . . .
C10 C 0.64677(5) 0.88946(17) 0.43956(11) 0.0174(3) Uani 1 1 d . . . . .
C20 C 0.53675(5) 0.38024(16) 0.66195(11) 0.0151(3) Uani 1 1 d . . . . .
C2 C 0.66689(5) 0.63912(16) 0.73609(11) 0.0157(3) Uani 1 1 d . . . . .
C18 C 0.60476(5) 0.74178(17) 0.88081(11) 0.0175(3) Uani 1 1 d . . . . .
C21 C 0.49342(5) 0.39066(17) 0.62531(10) 0.0161(3) Uani 1 1 d . . . . .
C8 C 0.61461(5) 0.70884(16) 0.51973(11) 0.0151(3) Uani 1 1 d . . . . .
C15 C 0.55334(5) 0.95785(18) 0.84665(12) 0.0208(3) Uani 1 1 d . . . . .
C3 C 0.70731(5) 0.41287(17) 0.72254(12) 0.0179(3) Uani 1 1 d . . . . .
C23 C 0.52050(5) 0.60281(16) 0.64167(10) 0.0139(3) Uani 1 1 d . . . . .
C17 C 0.58910(5) 0.81339(19) 0.95443(11) 0.0222(3) Uani 1 1 d . . . . .
C16 C 0.56317(5) 0.9217(2) 0.93734(12) 0.0235(4) Uani 1 1 d . . . . .
C5 C 0.72470(6) 0.40997(19) 0.82345(13) 0.0235(4) Uani 1 1 d . . . . .
C6 C 0.69569(5) 0.27376(18) 0.68949(13) 0.0223(3) Uani 1 1 d . . . . .
C4 C 0.74062(6) 0.4713(2) 0.65776(15) 0.0252(4) Uani 1 1 d . . . . .
B1 B 0.61759(5) 0.68833(17) 0.70686(12) 0.0137(3) Uani 1 1 d . . . . .
H1 H 0.6217(7) 0.364(2) 0.6853(15) 0.018(5) Uiso 1 1 d . . . . .
H23 H 0.5228(7) 0.697(2) 0.6425(15) 0.020(5) Uiso 1 1 d . . . . .
H6A H 0.6829(7) 0.279(3) 0.6290(17) 0.025(6) Uiso 1 1 d . . . . .
H21 H 0.4756(7) 0.322(2) 0.6145(14) 0.015(5) Uiso 1 1 d . . . . .
H6B H 0.7220(8) 0.218(3) 0.6908(16) 0.027(6) Uiso 1 1 d . . . . .
H22 H 0.4581(7) 0.562(2) 0.5904(15) 0.018(5) Uiso 1 1 d . . . . .
H5A H 0.7305(8) 0.499(2) 0.8459(17) 0.020(6) Uiso 1 1 d . . . . .
H5B H 0.7032(8) 0.374(3) 0.8641(18) 0.034(6) Uiso 1 1 d . . . . .
H20 H 0.5513(7) 0.303(2) 0.6782(14) 0.016(5) Uiso 1 1 d . . . . .
H4A H 0.7667(8) 0.413(3) 0.6627(17) 0.030(6) Uiso 1 1 d . . . . .
H6C H 0.6760(9) 0.234(3) 0.7265(18) 0.033(6) Uiso 1 1 d . . . . .
H5C H 0.7497(8) 0.356(3) 0.8289(17) 0.030(6) Uiso 1 1 d . . . . .
H4B H 0.7492(8) 0.558(3) 0.6749(19) 0.032(6) Uiso 1 1 d . . . . .
H4C H 0.7304(10) 0.479(3) 0.596(2) 0.040(8) Uiso 1 1 d . . . . .

loop_
_atom_site_aniso_label
_atom_site_aniso_U_11
_atom_site_aniso_U_22
_atom_site_aniso_U_33
_atom_site_aniso_U_23
_atom_site_aniso_U_13
_atom_site_aniso_U_12
Fe1 0.00770(17) 0.01142(18) 0.01407(19) 0.000 0.00032(12) 0.000
F5 0.0261(5) 0.0170(5) 0.0175(5) -0.0036(4) 0.0005(4) -0.0070(4)
F6 0.0242(5) 0.0227(5) 0.0182(5) 0.0004(4) -0.0023(4) 0.0096(4)
F1 0.0216(5) 0.0192(5) 0.0194(4) -0.0036(4) 0.0018(3) -0.0086(4)
F2 0.0239(5) 0.0331(6) 0.0150(5) -0.0047(4) 0.0006(4) -0.0071(4)
F4 0.0289(5) 0.0157(5) 0.0268(5) 0.0013(4) 0.0047(4) -0.0076(4)
F3 0.0242(5) 0.0272(5) 0.0184(5) 0.0059(4) 0.0050(4) -0.0029(4)
F10 0.0270(5) 0.0230(5) 0.0241(5) 0.0091(4) -0.0034(4) -0.0005(4)
F7 0.0253(5) 0.0264(6) 0.0378(6) -0.0127(5) -0.0009(4) 0.0102(4)
F9 0.0345(6) 0.0497(7) 0.0133(5) 0.0035(5) 0.0007(4) -0.0113(5)
F8 0.0263(6) 0.0513(8) 0.0261(6) -0.0211(5) 0.0070(5) -0.0038(5)
O1 0.0136(5) 0.0179(6) 0.0323(6) -0.0002(5) -0.0044(4) -0.0030(4)
N2 0.0100(6) 0.0125(6) 0.0159(6) 0.0000(5) 0.0003(4) -0.0001(5)
N1 0.0099(6) 0.0139(7) 0.0218(7) -0.0004(5) -0.0015(5) -0.0004(4)
C11 0.0157(7) 0.0125(7) 0.0223(8) 0.0001(6) 0.0022(6) -0.0017(6)
C19 0.0093(7) 0.0156(7) 0.0149(7) -0.0004(5) 0.0027(6) -0.0005(5)
C22 0.0113(7) 0.0214(8) 0.0141(7) -0.0015(6) -0.0014(6) 0.0011(6)
C13 0.0130(6) 0.0148(7) 0.0173(7) -0.0015(6) 0.0001(5) -0.0037(6)
C7 0.0113(6) 0.0134(7) 0.0171(7) -0.0009(5) 0.0013(5) 0.0009(5)
C12 0.0149(7) 0.0141(7) 0.0179(7) -0.0016(6) 0.0000(5) 0.0002(6)
C9 0.0136(7) 0.0227(8) 0.0137(7) -0.0032(6) 0.0005(5) 0.0005(6)
C14 0.0150(6) 0.0182(8) 0.0162(7) -0.0023(6) -0.0005(5) -0.0018(6)
C1 0.0111(7) 0.0136(7) 0.0167(7) 0.0014(6) 0.0004(5) -0.0013(6)
C10 0.0152(7) 0.0206(8) 0.0167(7) 0.0048(6) 0.0037(5) 0.0023(6)
C20 0.0122(7) 0.0148(7) 0.0186(7) -0.0027(6) 0.0030(5) 0.0015(6)
C2 0.0136(7) 0.0145(7) 0.0191(7) 0.0014(6) -0.0001(5) -0.0006(6)
C18 0.0165(7) 0.0174(8) 0.0184(8) 0.0022(6) 0.0000(6) -0.0054(6)
C21 0.0131(7) 0.0182(8) 0.0172(7) -0.0057(6) 0.0014(5) -0.0037(6)
C8 0.0113(6) 0.0151(7) 0.0190(7) -0.0008(6) 0.0008(5) -0.0022(5)
C15 0.0157(7) 0.0208(8) 0.0261(9) -0.0078(7) 0.0011(6) -0.0004(6)
C3 0.0100(6) 0.0157(7) 0.0279(8) 0.0007(6) 0.0006(6) 0.0015(6)
C23 0.0133(7) 0.0146(7) 0.0137(6) 0.0017(5) 0.0007(5) 0.0003(6)
C17 0.0212(7) 0.0309(9) 0.0143(7) -0.0003(7) 0.0005(6) -0.0107(7)
C16 0.0175(7) 0.0328(10) 0.0205(8) -0.0118(7) 0.0059(6) -0.0075(7)
C5 0.0172(7) 0.0236(9) 0.0293(9) 0.0008(7) -0.0056(6) 0.0036(7)
C6 0.0131(7) 0.0177(8) 0.0358(9) -0.0030(7) -0.0011(6) 0.0035(6)
C4 0.0145(8) 0.0248(9) 0.0368(11) 0.0017(8) 0.0059(7) -0.0002(7)
B1 0.0117(7) 0.0122(8) 0.0172(7) 0.0006(6) -0.0011(5) -0.0007(6)

loop_
_atom_type_symbol
_atom_type_description
_atom_type_scat_dispersion_real
_atom_type_scat_dispersion_imag
_atom_type_scat_source
C C 0.0181 0.0091 'International Tables Vol C Tables 4.2.6.8 and 6.1.1.4'
H H 0.0000 0.0000 'International Tables Vol C Tables 4.2.6.8 and 6.1.1.4'
B B 0.0090 0.0039 'International Tables Vol C Tables 4.2.6.8 and 6.1.1.4'
F F 0.0727 0.0534 'International Tables Vol C Tables 4.2.6.8 and 6.1.1.4'
Fe Fe -1.1336 3.1974 'International Tables Vol C Tables 4.2.6.8 and 6.1.1.4'
N N 0.0311 0.0180 'International Tables Vol C Tables 4.2.6.8 and 6.1.1.4'
O O 0.0492 0.0322 'International Tables Vol C Tables 4.2.6.8 and 6.1.1.4'

loop_
_geom_angle_atom_site_label_1
_geom_angle_atom_site_label_2
_geom_angle_atom_site_label_3
_geom_angle
_geom_angle_site_symmetry_1
_geom_angle_site_symmetry_3
_geom_angle_publ_flag
C19 Fe1 C19 166.47(9) . 2_656 ?
C19 Fe1 C23 40.49(6) 2_656 2_656 ?
C19 Fe1 C23 128.86(6) 2_656 . ?
C19 Fe1 C23 128.86(6) . 2_656 ?
C19 Fe1 C23 40.49(6) . . ?
C22 Fe1 C19 109.34(6) 2_656 . ?
C22 Fe1 C19 67.86(6) 2_656 2_656 ?
C22 Fe1 C19 109.34(6) . 2_656 ?
C22 Fe1 C19 67.86(6) . . ?
C22 Fe1 C22 157.68(10) . 2_656 ?
C22 Fe1 C23 122.76(7) 2_656 . ?
C22 Fe1 C23 40.57(6) 2_656 2_656 ?
C22 Fe1 C23 122.76(7) . 2_656 ?
C22 Fe1 C23 40.57(6) . . ?
C20 Fe1 C19 40.76(6) . . ?
C20 Fe1 C19 40.76(6) 2_656 2_656 ?
C20 Fe1 C19 151.95(7) 2_656 . ?
C20 Fe1 C19 151.95(7) . 2_656 ?
C20 Fe1 C22 124.82(6) 2_656 . ?
C20 Fe1 C22 68.56(6) 2_656 2_656 ?
C20 Fe1 C22 68.56(6) . . ?
C20 Fe1 C22 124.82(6) . 2_656 ?
C20 Fe1 C20 115.85(9) . 2_656 ?
C20 Fe1 C21 104.44(6) 2_656 . ?
C20 Fe1 C21 40.80(6) . . ?
C20 Fe1 C21 40.80(6) 2_656 2_656 ?
C20 Fe1 C21 104.44(6) . 2_656 ?
C20 Fe1 C23 163.83(6) 2_656 . ?
C20 Fe1 C23 68.86(6) 2_656 2_656 ?
C20 Fe1 C23 68.86(6) . . ?
C20 Fe1 C23 163.83(6) . 2_656 ?
C21 Fe1 C19 68.04(6) 2_656 2_656 ?
C21 Fe1 C19 68.04(6) . . ?
C21 Fe1 C19 119.12(6) 2_656 . ?
C21 Fe1 C19 119.12(6) . 2_656 ?
C21 Fe1 C22 40.51(6) . . ?
C21 Fe1 C22 40.51(6) 2_656 2_656 ?
C21 Fe1 C22 160.96(7) . 2_656 ?
C21 Fe1 C22 160.96(7) 2_656 . ?
C21 Fe1 C21 122.88(10) 2_656 . ?
C21 Fe1 C23 155.25(6) . 2_656 ?
C21 Fe1 C23 68.39(6) 2_656 2_656 ?
C21 Fe1 C23 155.25(6) 2_656 . ?
C21 Fe1 C23 68.39(6) . . ?
C23 Fe1 C23 111.24(9) . 2_656 ?
C19 N2 B1 128.95(13) . . ?
C1 N2 C19 120.61(14) . . ?
C1 N2 B1 109.91(12) . . ?
C1 N1 C2 109.07(13) . . ?
C1 N1 C3 125.29(13) . . ?
C2 N1 C3 125.63(13) . . ?
F4 C11 C12 121.27(14) . . ?
F4 C11 C10 119.42(14) . . ?
C12 C11 C10 119.31(15) . . ?
N2 C19 Fe1 131.68(11) . . ?
N2 C19 C20 126.08(14) . . ?
N2 C19 C23 124.83(14) . . ?
C20 C19 Fe1 69.01(9) . . ?
C23 C19 Fe1 69.94(9) . . ?
C23 C19 C20 108.82(13) . . ?
Fe1 C22 H22 127.3(14) . . ?
C21 C22 Fe1 69.51(9) . . ?
C21 C22 C23 108.48(14) . . ?
C21 C22 H22 126.9(15) . . ?
C23 C22 Fe1 70.06(9) . . ?
C23 C22 H22 124.6(15) . . ?
C14 C13 C18 114.52(14) . . ?
C14 C13 B1 125.81(14) . . ?
C18 C13 B1 119.61(14) . . ?
C12 C7 B1 119.12(13) . . ?
C8 C7 C12 114.07(14) . . ?
C8 C7 B1 126.32(14) . . ?
F5 C12 C11 116.42(14) . . ?
F5 C12 C7 119.52(14) . . ?
C11 C12 C7 124.06(15) . . ?
F2 C9 C10 119.85(14) . . ?
F2 C9 C8 120.25(15) . . ?
C10 C9 C8 119.90(14) . . ?
F6 C14 C13 120.21(14) . . ?
F6 C14 C15 116.10(15) . . ?
C15 C14 C13 123.68(15) . . ?
N2 C1 N1 116.85(15) . . ?
N2 C1 H1 122.9(13) . . ?
N1 C1 H1 120.3(13) . . ?
F3 C10 C11 120.48(15) . . ?
F3 C10 C9 120.50(15) . . ?
C9 C10 C11 119.02(14) . . ?
Fe1 C20 H20 124.5(13) . . ?
C19 C20 Fe1 70.23(9) . . ?
C19 C20 H20 126.0(13) . . ?
C21 C20 Fe1 69.83(9) . . ?
C21 C20 C19 107.23(14) . . ?
C21 C20 H20 126.7(13) . . ?
O1 C2 N1 121.86(14) . . ?
O1 C2 B1 132.12(15) . . ?
N1 C2 B1 105.89(13) . . ?
F10 C18 C13 119.81(14) . . ?
F10 C18 C17 116.85(15) . . ?
C17 C18 C13 123.33(16) . . ?
Fe1 C21 H21 124.4(13) . . ?
C22 C21 Fe1 69.98(9) . . ?
C22 C21 C20 108.33(14) . . ?
C22 C21 H21 126.9(14) . . ?
C20 C21 Fe1 69.37(9) . . ?
C20 C21 H21 124.7(14) . . ?
F1 C8 C7 121.40(14) . . ?
F1 C8 C9 115.01(13) . . ?
C7 C8 C9 123.59(15) . . ?
F7 C15 C14 120.95(16) . . ?
F7 C15 C16 119.59(15) . . ?
C16 C15 C14 119.43(17) . . ?
N1 C3 C5 108.22(13) . . ?
N1 C3 C6 109.79(12) . . ?
N1 C3 C4 108.18(14) . . ?
C6 C3 C5 110.47(14) . . ?
C6 C3 C4 108.81(15) . . ?
C4 C3 C5 111.33(14) . . ?
Fe1 C23 H23 125.4(13) . . ?
C19 C23 Fe1 69.57(9) . . ?
C19 C23 C22 107.12(14) . . ?
C19 C23 H23 126.1(13) . . ?
C22 C23 Fe1 69.38(9) . . ?
C22 C23 H23 126.8(13) . . ?
F9 C17 C18 120.31(17) . . ?
F9 C17 C16 119.90(16) . . ?
C16 C17 C18 119.79(15) . . ?
F8 C16 C15 120.09(18) . . ?
F8 C16 C17 120.65(17) . . ?
C17 C16 C15 119.24(15) . . ?
C3 C5 H5A 110.6(15) . . ?
C3 C5 H5B 110.7(16) . . ?
C3 C5 H5C 110.4(15) . . ?
H5A C5 H5B 106(2) . . ?
H5A C5 H5C 111(2) . . ?
H5B C5 H5C 108(2) . . ?
C3 C6 H6A 109.0(16) . . ?
C3 C6 H6B 109.7(15) . . ?
C3 C6 H6C 112.4(17) . . ?
H6A C6 H6B 111.4(19) . . ?
H6A C6 H6C 107(2) . . ?
H6B C6 H6C 107(2) . . ?
C3 C4 H4A 106.6(15) . . ?
C3 C4 H4B 112.8(16) . . ?
C3 C4 H4C 113.4(19) . . ?
H4A C4 H4B 108(2) . . ?
H4A C4 H4C 111(2) . . ?
H4B C4 H4C 105(2) . . ?
N2 B1 C13 113.00(12) . . ?
N2 B1 C7 111.97(12) . . ?
N2 B1 C2 96.96(12) . . ?
C13 B1 C7 117.26(13) . . ?
C13 B1 C2 112.48(12) . . ?
C7 B1 C2 102.85(11) . . ?

loop_
_geom_bond_atom_site_label_1
_geom_bond_atom_site_label_2
_geom_bond_distance
_geom_bond_site_symmetry_2
_geom_bond_publ_flag
Fe1 C19 2.0598(15) . ?
Fe1 C19 2.0598(15) 2_656 ?
Fe1 C22 2.0557(16) . ?
Fe1 C22 2.0558(16) 2_656 ?
Fe1 C20 2.0436(15) 2_656 ?
Fe1 C20 2.0436(15) . ?
Fe1 C21 2.0496(15) . ?
Fe1 C21 2.0495(15) 2_656 ?
Fe1 C23 2.0648(15) 2_656 ?
Fe1 C23 2.0648(15) . ?
F5 C12 1.3446(18) . ?
F6 C14 1.3465(18) . ?
F1 C8 1.3488(19) . ?
F2 C9 1.3444(18) . ?
F4 C11 1.3368(19) . ?
F3 C10 1.3352(18) . ?
F10 C18 1.344(2) . ?
F7 C15 1.341(2) . ?
F9 C17 1.3466(19) . ?
F8 C16 1.338(2) . ?
O1 C2 1.204(2) . ?
N2 C19 1.420(2) . ?
N2 C1 1.301(2) . ?
N2 B1 1.579(2) . ?
N1 C1 1.346(2) . ?
N1 C2 1.442(2) . ?
N1 C3 1.501(2) . ?
C11 C12 1.382(2) . ?
C11 C10 1.385(2) . ?
C19 C20 1.429(2) . ?
C19 C23 1.427(2) . ?
C22 C21 1.421(2) . ?
C22 C23 1.428(2) . ?
C22 H22 0.91(2) . ?
C13 C14 1.387(2) . ?
C13 C18 1.394(2) . ?
C13 B1 1.618(2) . ?
C7 C12 1.399(2) . ?
C7 C8 1.388(2) . ?
C7 B1 1.637(2) . ?
C9 C10 1.378(2) . ?
C9 C8 1.390(2) . ?
C14 C15 1.387(2) . ?
C1 H1 0.97(2) . ?
C20 C21 1.427(2) . ?
C20 H20 0.93(2) . ?
C2 B1 1.645(2) . ?
C18 C17 1.385(2) . ?
C21 H21 0.90(2) . ?
C15 C16 1.380(3) . ?
C3 C5 1.532(2) . ?
C3 C6 1.524(2) . ?
C3 C4 1.532(2) . ?
C23 H23 0.95(3) . ?
C17 C16 1.375(3) . ?
C5 H5A 0.97(2) . ?
C5 H5B 0.97(3) . ?
C5 H5C 0.95(3) . ?
C6 H6A 0.95(2) . ?
C6 H6B 0.99(2) . ?
C6 H6C 0.92(3) . ?
C4 H4A 1.00(3) . ?
C4 H4B 0.94(3) . ?
C4 H4C 0.94(3) . ?
